data_7120075
loop_
_publ_author_name
'Srivastava, Bhartendu K.'
'Manheri, Muraleedharan K.'

_publ_section_title
;
 Towards a fragment-based approach in gelator design: halogen effects
 leading to thixotropic, mouldable and self-healing systems in
 aryl-triazolyl amino acid-based gelators!
;
_journal_issue 32
_journal_name_full 'Chemical communications (Cambridge, England)'
_journal_page_first 4485
_journal_page_last 4488
_journal_paper_doi 10.1039/c7cc00980a
_journal_volume 53
_journal_year 2017
_chemical_formula_moiety 'C22 H24 N4 O4'
_chemical_formula_sum 'C22 H24 N4 O4'
_chemical_formula_weight 408.45
_space_group_crystal_system triclinic
_space_group_IT_number 2
_space_group_name_Hall '-P 1'
_space_group_name_H-M_alt 'P -1'
_symmetry_space_group_name_Hall '-P 1'
_symmetry_space_group_name_H-M 'P -1'
_atom_sites_solution_hydrogens mixed
_audit_creation_method SHELXL-2014/7
_audit_update_record
;
2017-01-17 deposited with the CCDC.
2017-03-23 downloaded from the CCDC.
;
_cell_angle_alpha 84.2779(12)
_cell_angle_beta 82.5641(12)
_cell_angle_gamma 85.7426(12)
_cell_formula_units_Z 2
_cell_length_a 5.31640(10)
_cell_length_b 11.5830(3)
_cell_length_c 17.1059(4)
_cell_measurement_reflns_used 3878
_cell_measurement_temperature 296(2)
_cell_measurement_theta_max 23.63
_cell_measurement_theta_min 3.12
_cell_volume 1037.31(4)
_computing_cell_refinement 'Bruker SAINT'
_computing_data_collection 'Bruker APEX2'
_computing_data_reduction 'Bruker SAINT'
_computing_molecular_graphics 'Bruker SHELXTL'
_computing_publication_material 'Bruker SHELXTL'
_computing_structure_refinement 'SHELXL-2014/7 (Sheldrick, 2014)'
_computing_structure_solution 'SHELXS-97 (Sheldrick 2008)'
_diffrn_ambient_temperature 296(2)
_diffrn_measured_fraction_theta_full 0.995
_diffrn_measured_fraction_theta_max 0.995
_diffrn_measurement_device_type 'Bruker APEX-II CCD'
_diffrn_measurement_method '\f and \w scans'
_diffrn_radiation_type MoK\a
_diffrn_radiation_wavelength 0.71073
_diffrn_reflns_av_R_equivalents 0.0272
_diffrn_reflns_av_unetI/netI 0.0316
_diffrn_reflns_Laue_measured_fraction_full 0.995
_diffrn_reflns_Laue_measured_fraction_max 0.995
_diffrn_reflns_limit_h_max 6
_diffrn_reflns_limit_h_min -5
_diffrn_reflns_limit_k_max 13
_diffrn_reflns_limit_k_min -13
_diffrn_reflns_limit_l_max 19
_diffrn_reflns_limit_l_min -20
_diffrn_reflns_number 13176
_diffrn_reflns_point_group_measured_fraction_full 0.995
_diffrn_reflns_point_group_measured_fraction_max 0.995
_diffrn_reflns_theta_full 24.995
_diffrn_reflns_theta_max 24.995
_diffrn_reflns_theta_min 1.205
_exptl_absorpt_coefficient_mu 0.092
_exptl_absorpt_correction_T_max 0.991
_exptl_absorpt_correction_T_min 0.974
_exptl_absorpt_correction_type multi-scan
_exptl_absorpt_process_details 'SADABS V2014/5(Bruker AXS.Inc)'
_exptl_crystal_colour colourless
_exptl_crystal_density_diffrn 1.308
_exptl_crystal_description Block
_exptl_crystal_F_000 432
_exptl_crystal_size_max 0.290
_exptl_crystal_size_mid 0.120
_exptl_crystal_size_min 0.100
_refine_diff_density_max 0.149
_refine_diff_density_min -0.205
_refine_diff_density_rms 0.037
_refine_ls_extinction_method none
_refine_ls_goodness_of_fit_ref 1.012
_refine_ls_hydrogen_treatment mixed
_refine_ls_matrix_type full
_refine_ls_number_parameters 278
_refine_ls_number_reflns 3647
_refine_ls_number_restraints 0
_refine_ls_restrained_S_all 1.012
_refine_ls_R_factor_all 0.0617
_refine_ls_R_factor_gt 0.0408
_refine_ls_shift/su_max 0.000
_refine_ls_shift/su_mean 0.000
_refine_ls_structure_factor_coef Fsqd
_refine_ls_weighting_details 'w=1/[\s^2^(Fo^2^)+(0.0547P)^2^+0.1644P] where P=(Fo^2^+2Fc^2^)/3'
_refine_ls_weighting_scheme calc
_refine_ls_wR_factor_gt 0.0974
_refine_ls_wR_factor_ref 0.1112
_reflns_Friedel_coverage 0.000
_reflns_number_gt 2687
_reflns_number_total 3647
_reflns_threshold_expression 'I > 2\s(I)'
_cod_data_source_file c7cc00980a4.cif
_cod_data_source_block at1
_cod_database_code 7120075
_shelx_shelxl_version_number 2014/7
_shelx_space_group_comment
; 
The symmetry employed for this shelxl refinement is uniquely defined 
by the following loop, which should always be used as a source of 
symmetry information in preference to the above space-group names. 
They are only intended as comments. 
;
_shelx_estimated_absorpt_t_min 0.974
_shelx_estimated_absorpt_t_max 0.991

loop_
_space_group_symop_operation_xyz
'x, y, z'
'-x, -y, -z'

loop_
_atom_site_label
_atom_site_type_symbol
_atom_site_fract_x
_atom_site_fract_y
_atom_site_fract_z
_atom_site_U_iso_or_equiv
_atom_site_adp_type
_atom_site_occupancy
_atom_site_site_symmetry_order
_atom_site_calc_flag
_atom_site_refinement_flags_posn
_atom_site_refinement_flags_adp
C1 C -0.1888(4) 0.80368(18) 0.84249(11) 0.0532(5) Uani 1 1 d . .
H1 H -0.2054 0.8805 0.8212 0.064 Uiso 1 1 calc R U
C2 C -0.3681(4) 0.7624(2) 0.90250(12) 0.0625(6) Uani 1 1 d . .
H2 H -0.5039 0.8117 0.9212 0.075 Uiso 1 1 calc R U
C3 C -0.3475(4) 0.6504(2) 0.93446(12) 0.0635(6) Uani 1 1 d . .
H3 H -0.4696 0.6225 0.9744 0.076 Uiso 1 1 calc R U
C4 C -0.1458(5) 0.5792(2) 0.90724(14) 0.0743(7) Uani 1 1 d . .
H4 H -0.1294 0.5027 0.9292 0.089 Uiso 1 1 calc R U
C5 C 0.0349(4) 0.62016(19) 0.84703(13) 0.0649(6) Uani 1 1 d . .
H5 H 0.1717 0.5709 0.8290 0.078 Uiso 1 1 calc R U
C6 C 0.0140(3) 0.73261(15) 0.81374(10) 0.0401(4) Uani 1 1 d . .
C7 C 0.2013(3) 0.78131(15) 0.74784(11) 0.0455(5) Uani 1 1 d . .
H7A H 0.1122 0.8209 0.7059 0.055 Uiso 1 1 calc R U
H7B H 0.3000 0.8371 0.7672 0.055 Uiso 1 1 calc R U
C8 C 0.5843(3) 0.71700(16) 0.67361(9) 0.0366(4) Uani 1 1 d . .
C9 C 0.7461(3) 0.61104(15) 0.65167(10) 0.0366(4) Uani 1 1 d . .
C10 C 0.6957(4) 0.50444(16) 0.69399(12) 0.0524(5) Uani 1 1 d . .
H10 H 0.5496 0.4991 0.7301 0.063 Uiso 1 1 calc R U
C11 C 0.8558(4) 0.40705(18) 0.68386(13) 0.0605(6) Uani 1 1 d . .
H11 H 0.8165 0.3367 0.7124 0.073 Uiso 1 1 calc R U
C12 C 1.0734(4) 0.41369(18) 0.63153(12) 0.0569(6) Uani 1 1 d . .
H12 H 1.1872 0.3491 0.6267 0.068 Uiso 1 1 calc R U
C13 C 1.1231(4) 0.51651(17) 0.58594(11) 0.0488(5) Uani 1 1 d . .
H13 H 1.2671 0.5200 0.5488 0.059 Uiso 1 1 calc R U
C14 C 0.9599(3) 0.61484(15) 0.59508(10) 0.0369(4) Uani 1 1 d . .
C15 C 0.8755(3) 0.78905(15) 0.49924(9) 0.0367(4) Uani 1 1 d . .
H15 H 0.7000 0.7905 0.5002 0.044 Uiso 1 1 calc R U
C16 C 1.0370(3) 0.86002(15) 0.45308(9) 0.0379(4) Uani 1 1 d . .
C17 C 0.9875(4) 0.95590(16) 0.39086(10) 0.0451(5) Uani 1 1 d . .
H17A H 0.8072 0.9785 0.3962 0.054 Uiso 1 1 calc R U
H17B H 1.0772 1.0228 0.3990 0.054 Uiso 1 1 calc R U
C18 C 0.9019(3) 0.89414(14) 0.26477(10) 0.0373(4) Uani 1 1 d . .
C19 C 0.8878(3) 0.83003(16) 0.13301(10) 0.0421(4) Uani 1 1 d . .
C20 C 1.0989(4) 0.7983(2) 0.06946(12) 0.0704(7) Uani 1 1 d . .
H20A H 1.2014 0.8635 0.0539 0.106 Uiso 1 1 calc R U
H20B H 1.0272 0.7777 0.0244 0.106 Uiso 1 1 calc R U
H20C H 1.2024 0.7334 0.0896 0.106 Uiso 1 1 calc R U
C21 C 0.7308(4) 0.72721(19) 0.16089(13) 0.0613(6) Uani 1 1 d . .
H21A H 0.8352 0.6656 0.1845 0.092 Uiso 1 1 calc R U
H21B H 0.6647 0.7008 0.1166 0.092 Uiso 1 1 calc R U
H21C H 0.5925 0.7498 0.1993 0.092 Uiso 1 1 calc R U
C22 C 0.7287(4) 0.93567(19) 0.10391(13) 0.0651(6) Uani 1 1 d . .
H22A H 0.5892 0.9518 0.1437 0.098 Uiso 1 1 calc R U
H22B H 0.6643 0.9208 0.0562 0.098 Uiso 1 1 calc R U
H22C H 0.8318 1.0014 0.0934 0.098 Uiso 1 1 calc R U
N1 N 1.0210(2) 0.71601(13) 0.54340(8) 0.0376(4) Uani 1 1 d . .
N2 N 1.2673(3) 0.74075(17) 0.52507(10) 0.0592(5) Uani 1 1 d . .
N3 N 1.2757(3) 0.82856(17) 0.47094(10) 0.0596(5) Uani 1 1 d . .
N4 N 1.0675(3) 0.92270(14) 0.31100(8) 0.0420(4) Uani 1 1 d . .
O1 O 0.3674(2) 0.68748(10) 0.71782(7) 0.0448(3) Uani 1 1 d . .
O2 O 0.6423(2) 0.81517(11) 0.65807(7) 0.0498(4) Uani 1 1 d . .
O3 O 0.6736(2) 0.89988(13) 0.28055(8) 0.0599(4) Uani 1 1 d . .
O4 O 1.0282(2) 0.85970(11) 0.19618(6) 0.0422(3) Uani 1 1 d . .
H1N H 1.216(4) 0.9143(16) 0.2968(11) 0.041(6) Uiso 1 1 d . .

loop_
_atom_site_aniso_label
_atom_site_aniso_U_11
_atom_site_aniso_U_22
_atom_site_aniso_U_33
_atom_site_aniso_U_23
_atom_site_aniso_U_13
_atom_site_aniso_U_12
C1 0.0530(12) 0.0542(12) 0.0482(11) -0.0007(9) 0.0024(9) 0.0048(10)
C2 0.0538(13) 0.0760(16) 0.0521(13) -0.0070(11) 0.0101(10) 0.0059(11)
C3 0.0597(14) 0.0793(16) 0.0478(12) -0.0057(12) 0.0144(10) -0.0166(12)
C4 0.0863(17) 0.0547(14) 0.0712(15) 0.0079(12) 0.0226(13) -0.0090(13)
C5 0.0659(14) 0.0497(12) 0.0695(14) 0.0009(11) 0.0211(11) 0.0007(11)
C6 0.0379(10) 0.0442(11) 0.0383(10) -0.0034(8) -0.0038(8) -0.0039(8)
C7 0.0431(11) 0.0399(10) 0.0503(11) -0.0003(9) 0.0020(9) 0.0008(8)
C8 0.0367(10) 0.0420(11) 0.0305(9) 0.0007(8) -0.0023(7) -0.0079(8)
C9 0.0358(10) 0.0385(10) 0.0355(9) -0.0009(8) -0.0056(7) -0.0037(8)
C10 0.0548(12) 0.0463(12) 0.0525(12) 0.0045(9) 0.0000(9) -0.0036(10)
C11 0.0707(15) 0.0417(12) 0.0659(14) 0.0048(10) -0.0064(12) 0.0009(11)
C12 0.0642(14) 0.0484(12) 0.0598(13) -0.0112(10) -0.0192(11) 0.0144(10)
C13 0.0421(11) 0.0606(13) 0.0441(11) -0.0099(10) -0.0081(9) 0.0059(9)
C14 0.0350(10) 0.0439(10) 0.0333(9) -0.0032(8) -0.0102(7) -0.0021(8)
C15 0.0280(9) 0.0469(10) 0.0360(9) -0.0044(8) -0.0069(7) -0.0026(8)
C16 0.0357(10) 0.0492(11) 0.0295(9) -0.0057(8) -0.0029(7) -0.0069(8)
C17 0.0585(12) 0.0448(11) 0.0320(10) -0.0049(8) -0.0026(8) -0.0074(9)
C18 0.0414(11) 0.0365(10) 0.0319(9) -0.0001(7) 0.0013(8) -0.0032(8)
C19 0.0363(10) 0.0574(12) 0.0347(9) -0.0080(8) -0.0082(8) -0.0040(9)
C20 0.0525(13) 0.116(2) 0.0462(12) -0.0305(13) -0.0031(10) -0.0052(13)
C21 0.0666(14) 0.0617(14) 0.0604(13) -0.0099(11) -0.0154(11) -0.0154(11)
C22 0.0726(15) 0.0676(15) 0.0570(13) 0.0036(11) -0.0251(11) 0.0013(12)
N1 0.0259(7) 0.0530(9) 0.0339(8) -0.0009(7) -0.0049(6) -0.0041(7)
N2 0.0292(9) 0.0914(14) 0.0540(10) 0.0185(10) -0.0082(7) -0.0119(8)
N3 0.0373(9) 0.0871(13) 0.0518(10) 0.0177(9) -0.0065(8) -0.0158(9)
N4 0.0410(10) 0.0533(10) 0.0313(8) -0.0029(7) -0.0022(7) -0.0064(8)
O1 0.0396(7) 0.0401(7) 0.0511(8) -0.0032(6) 0.0084(6) -0.0055(6)
O2 0.0532(8) 0.0390(8) 0.0536(8) -0.0027(6) 0.0095(6) -0.0098(6)
O3 0.0390(8) 0.0880(11) 0.0539(8) -0.0230(8) 0.0031(6) -0.0057(7)
O4 0.0365(7) 0.0582(8) 0.0325(6) -0.0082(6) -0.0043(5) -0.0025(6)

loop_
_atom_type_symbol
_atom_type_description
_atom_type_scat_dispersion_real
_atom_type_scat_dispersion_imag
_atom_type_scat_source
C C 0.0033 0.0016 'International Tables Vol C Tables 4.2.6.8 and 6.1.1.4'
H H 0.0000 0.0000 'International Tables Vol C Tables 4.2.6.8 and 6.1.1.4'
N N 0.0061 0.0033 'International Tables Vol C Tables 4.2.6.8 and 6.1.1.4'
O O 0.0106 0.0060 'International Tables Vol C Tables 4.2.6.8 and 6.1.1.4'

loop_
_geom_angle_atom_site_label_1
_geom_angle_atom_site_label_2
_geom_angle_atom_site_label_3
_geom_angle
C6 C1 C2 120.91(19)
C6 C1 H1 119.5
C2 C1 H1 119.5
C3 C2 C1 120.5(2)
C3 C2 H2 119.7
C1 C2 H2 119.7
C2 C3 C4 119.3(2)
C2 C3 H3 120.4
C4 C3 H3 120.4
C3 C4 C5 120.4(2)
C3 C4 H4 119.8
C5 C4 H4 119.8
C6 C5 C4 120.7(2)
C6 C5 H5 119.7
C4 C5 H5 119.7
C5 C6 C1 118.16(17)
C5 C6 C7 123.08(16)
C1 C6 C7 118.76(16)
O1 C7 C6 108.91(14)
O1 C7 H7A 109.9
C6 C7 H7A 109.9
O1 C7 H7B 109.9
C6 C7 H7B 109.9
H7A C7 H7B 108.3
O2 C8 O1 123.52(16)
O2 C8 C9 125.58(15)
O1 C8 C9 110.79(15)
C10 C9 C14 117.66(16)
C10 C9 C8 118.99(15)
C14 C9 C8 123.12(15)
C11 C10 C9 121.86(19)
C11 C10 H10 119.1
C9 C10 H10 119.1
C12 C11 C10 119.8(2)
C12 C11 H11 120.1
C10 C11 H11 120.1
C11 C12 C13 119.80(18)
C11 C12 H12 120.1
C13 C12 H12 120.1
C12 C13 C14 120.55(18)
C12 C13 H13 119.7
C14 C13 H13 119.7
C13 C14 C9 120.12(17)
C13 C14 N1 116.71(16)
C9 C14 N1 123.16(15)
N1 C15 C16 105.95(15)
N1 C15 H15 127.0
C16 C15 H15 127.0
C15 C16 N3 107.74(16)
C15 C16 C17 130.57(16)
N3 C16 C17 121.67(16)
N4 C17 C16 112.56(15)
N4 C17 H17A 109.1
C16 C17 H17A 109.1
N4 C17 H17B 109.1
C16 C17 H17B 109.1
H17A C17 H17B 107.8
O3 C18 N4 125.55(16)
O3 C18 O4 124.65(16)
N4 C18 O4 109.79(15)
O4 C19 C21 110.79(15)
O4 C19 C20 102.47(14)
C21 C19 C20 110.44(17)
O4 C19 C22 109.78(15)
C21 C19 C22 112.42(17)
C20 C19 C22 110.50(17)
C19 C20 H20A 109.5
C19 C20 H20B 109.5
H20A C20 H20B 109.5
C19 C20 H20C 109.5
H20A C20 H20C 109.5
H20B C20 H20C 109.5
C19 C21 H21A 109.5
C19 C21 H21B 109.5
H21A C21 H21B 109.5
C19 C21 H21C 109.5
H21A C21 H21C 109.5
H21B C21 H21C 109.5
C19 C22 H22A 109.5
C19 C22 H22B 109.5
H22A C22 H22B 109.5
C19 C22 H22C 109.5
H22A C22 H22C 109.5
H22B C22 H22C 109.5
C15 N1 N2 109.67(14)
C15 N1 C14 130.81(14)
N2 N1 C14 118.98(14)
N3 N2 N1 107.25(14)
N2 N3 C16 109.38(15)
C18 N4 C17 122.10(17)
C18 N4 H1N 119.3(14)
C17 N4 H1N 118.2(14)
C8 O1 C7 116.60(13)
C18 O4 C19 120.47(13)

loop_
_geom_bond_atom_site_label_1
_geom_bond_atom_site_label_2
_geom_bond_distance
C1 C6 1.376(3)
C1 C2 1.381(3)
C1 H1 0.9300
C2 C3 1.360(3)
C2 H2 0.9300
C3 C4 1.365(3)
C3 H3 0.9300
C4 C5 1.387(3)
C4 H4 0.9300
C5 C6 1.371(3)
C5 H5 0.9300
C6 C7 1.499(2)
C7 O1 1.441(2)
C7 H7A 0.9700
C7 H7B 0.9700
C8 O2 1.1955(19)
C8 O1 1.342(2)
C8 C9 1.496(2)
C9 C10 1.393(2)
C9 C14 1.395(2)
C10 C11 1.373(3)
C10 H10 0.9300
C11 C12 1.370(3)
C11 H11 0.9300
C12 C13 1.380(3)
C12 H12 0.9300
C13 C14 1.388(2)
C13 H13 0.9300
C14 N1 1.427(2)
C15 N1 1.346(2)
C15 C16 1.355(2)
C15 H15 0.9300
C16 N3 1.358(2)
C16 C17 1.493(2)
C17 N4 1.458(2)
C17 H17A 0.9700
C17 H17B 0.9700
C18 O3 1.207(2)
C18 N4 1.336(2)
C18 O4 1.3552(19)
C19 O4 1.4712(19)
C19 C21 1.508(3)
C19 C20 1.510(3)
C19 C22 1.515(3)
C20 H20A 0.9600
C20 H20B 0.9600
C20 H20C 0.9600
C21 H21A 0.9600
C21 H21B 0.9600
C21 H21C 0.9600
C22 H22A 0.9600
C22 H22B 0.9600
C22 H22C 0.9600
N1 N2 1.351(2)
N2 N3 1.305(2)
N4 H1N 0.797(18)

loop_
_geom_torsion_atom_site_label_1
_geom_torsion_atom_site_label_2
_geom_torsion_atom_site_label_3
_geom_torsion_atom_site_label_4
_geom_torsion
C6 C1 C2 C3 0.0(3)
C1 C2 C3 C4 0.8(4)
C2 C3 C4 C5 -0.7(4)
C3 C4 C5 C6 -0.1(4)
C4 C5 C6 C1 0.9(3)
C4 C5 C6 C7 -179.2(2)
C2 C1 C6 C5 -0.8(3)
C2 C1 C6 C7 179.23(19)
C5 C6 C7 O1 10.6(3)
C1 C6 C7 O1 -169.46(16)
O2 C8 C9 C10 159.15(18)
O1 C8 C9 C10 -17.2(2)
O2 C8 C9 C14 -15.2(3)
O1 C8 C9 C14 168.49(15)
C14 C9 C10 C11 3.2(3)
C8 C9 C10 C11 -171.47(18)
C9 C10 C11 C12 0.7(3)
C10 C11 C12 C13 -3.8(3)
C11 C12 C13 C14 2.8(3)
C12 C13 C14 C9 1.2(3)
C12 C13 C14 N1 -177.68(16)
C10 C9 C14 C13 -4.1(3)
C8 C9 C14 C13 170.31(16)
C10 C9 C14 N1 174.72(16)
C8 C9 C14 N1 -10.9(3)
N1 C15 C16 N3 -0.42(19)
N1 C15 C16 C17 178.19(17)
C15 C16 C17 N4 -105.0(2)
N3 C16 C17 N4 73.4(2)
C16 C15 N1 N2 -0.12(19)
C16 C15 N1 C14 -171.42(16)
C13 C14 N1 C15 131.93(19)
C9 C14 N1 C15 -46.9(3)
C13 C14 N1 N2 -38.7(2)
C9 C14 N1 N2 142.44(17)
C15 N1 N2 N3 0.6(2)
C14 N1 N2 N3 173.12(15)
N1 N2 N3 C16 -0.9(2)
C15 C16 N3 N2 0.8(2)
C17 C16 N3 N2 -177.93(16)
O3 C18 N4 C17 5.3(3)
O4 C18 N4 C17 -175.95(14)
C16 C17 N4 C18 102.2(2)
O2 C8 O1 C7 -0.7(2)
C9 C8 O1 C7 175.76(14)
C6 C7 O1 C8 -163.25(14)
O3 C18 O4 C19 2.3(3)
N4 C18 O4 C19 -176.44(14)
C21 C19 O4 C18 -62.6(2)
C20 C19 O4 C18 179.64(16)
C22 C19 O4 C18 62.2(2)
